data_2208912
loop_
_publ_author_name
'Ling-Qian Kong'
'Jian-Min Dou'
'Cheng-Juan Li'
'Da-Cheng Li'
'Da-Qi Wang'

_publ_section_title
;
 Bis[(18-crown-6)isothiocyanatolead(II)] tetrathiocyanatopalladate(II)
;
_journal_coeditor_code HY2001
_journal_issue 5
_journal_name_full 'Acta Crystallographica Section E'
_journal_page_first m1030
_journal_page_last m1032
_journal_paper_doi 10.1107/S1600536806012530
_journal_volume 62
_journal_year 2006
_chemical_formula_iupac '[Pb (N C S) (C12 H24 O6)]2 [Pd (N C S)4]'
_chemical_formula_moiety '2C13 H24 N O6 Pb S + , C4 N4 Pd S4 2-'
_chemical_formula_sum 'C30 H48 N6 O12 Pb2 Pd S6'
_chemical_formula_weight 1397.88
_chemical_name_systematic
;
bis[(1,4,7,10,13,16-hexaoxacyclooctadecane-\k^6^<i>O</i>)(isothiocyanato-
\k<i>N</i>)lead(II)] tetrakis(thiocyanato-\k<i>S</i>)palladium(II)
;
_space_group_IT_number 2
_symmetry_cell_setting triclinic
_symmetry_space_group_name_Hall '-P 1'
_symmetry_space_group_name_H-M 'P -1'
_atom_sites_solution_hydrogens geom
_atom_sites_solution_primary direct
_atom_sites_solution_secondary difmap
_audit_creation_method SHELXL97
_cell_angle_alpha 92.043(4)
_cell_angle_beta 105.979(3)
_cell_angle_gamma 101.316(4)
_cell_formula_units_Z 1
_cell_length_a 8.336(2)
_cell_length_b 11.958(3)
_cell_length_c 12.464(3)
_cell_measurement_reflns_used 2559
_cell_measurement_temperature 293(2)
_cell_measurement_theta_max 25.4
_cell_measurement_theta_min 2.5
_cell_volume 1165.9(5)
_computing_cell_refinement 'SAINT (Siemens, 1996)'
_computing_data_collection 'SMART (Siemens, 1996)'
_computing_data_reduction SAINT
_computing_molecular_graphics 'SHELXTL (Sheldrick, 1997b)'
_computing_publication_material SHELXTL
_computing_structure_refinement 'SHELXL97 (Sheldrick, 1997a)'
_computing_structure_solution 'SHELXS97 (Sheldrick, 1997a)'
_diffrn_ambient_temperature 293(2)
_diffrn_measured_fraction_theta_full 0.986
_diffrn_measured_fraction_theta_max 0.986
_diffrn_measurement_device_type 'Siemens SMART CCD area-detector'
_diffrn_measurement_method '\f and \w'
_diffrn_radiation_monochromator graphite
_diffrn_radiation_source 'fine-focus sealed tube'
_diffrn_radiation_type MoK\a
_diffrn_radiation_wavelength 0.71073
_diffrn_reflns_av_R_equivalents 0.0240
_diffrn_reflns_av_sigmaI/netI 0.0494
_diffrn_reflns_limit_h_max 9
_diffrn_reflns_limit_h_min -8
_diffrn_reflns_limit_k_max 10
_diffrn_reflns_limit_k_min -14
_diffrn_reflns_limit_l_max 14
_diffrn_reflns_limit_l_min -14
_diffrn_reflns_number 6061
_diffrn_reflns_theta_full 25.00
_diffrn_reflns_theta_max 25.00
_diffrn_reflns_theta_min 2.32
_exptl_absorpt_coefficient_mu 7.911
_exptl_absorpt_correction_T_max 0.1799
_exptl_absorpt_correction_T_min 0.1484
_exptl_absorpt_correction_type multi-scan
_exptl_absorpt_process_details '(SADABS; Sheldrick, 1996)'
_exptl_crystal_colour red
_exptl_crystal_density_diffrn 1.991
_exptl_crystal_density_method 'not measured'
_exptl_crystal_description block
_exptl_crystal_F_000 672
_exptl_crystal_size_max 0.39
_exptl_crystal_size_mid 0.37
_exptl_crystal_size_min 0.33
_refine_diff_density_max 1.541
_refine_diff_density_min -1.113
_refine_ls_extinction_method none
_refine_ls_goodness_of_fit_ref 1.004
_refine_ls_hydrogen_treatment constr
_refine_ls_matrix_type full
_refine_ls_number_parameters 259
_refine_ls_number_reflns 4040
_refine_ls_number_restraints 2
_refine_ls_restrained_S_all 1.004
_refine_ls_R_factor_all 0.0527
_refine_ls_R_factor_gt 0.0369
_refine_ls_shift/su_max 0.001
_refine_ls_shift/su_mean 0.000
_refine_ls_structure_factor_coef Fsqd
_refine_ls_weighting_details 'calc w = 1/[\s^2^(Fo^2^)+(0.0542P)^2^] where P=(Fo^2^+2Fc^2^)/3'
_refine_ls_weighting_scheme calc
_refine_ls_wR_factor_gt 0.0864
_refine_ls_wR_factor_ref 0.0942
_reflns_number_gt 3276
_reflns_number_total 4040
_reflns_threshold_expression I>2\s(I)
_cod_data_source_file hy2001.cif
_cod_data_source_block I
_cod_depositor_comments
;
The following automatic conversions were performed:
'_symmetry_cell_setting' value 'Triclinic' changed to 'triclinic'
according to '/home/saulius/struct/CIF-dictionaries/cif_core.dic'
dictionary named 'cif_core.dic' version 2.4.1 from 2010-06-29.

Automatic conversion script
Id: cif_fix_enum 1527 2010-12-29 10:47:43Z saulius 

The following automatic conversions were performed:

'_symmetry_cell_setting' value 'Triclinic' changed to 'triclinic'
according to /home/saulius/struct/CIF-dictionaries/cif_core.dic
dictionary named 'cif_core.dic' version 2.4.1 from 2010-06-29.

Automatic conversion script
Id: cif_fix_values 1715 2011-07-08 13:25:40Z adriana 
;
_cod_database_code 2208912
_cod_database_fobs_code 2208912

loop_
_symmetry_equiv_pos_as_xyz
'x, y, z'
'-x, -y, -z'

loop_
_atom_site_type_symbol
_atom_site_label
_atom_site_fract_x
_atom_site_fract_y
_atom_site_fract_z
_atom_site_U_iso_or_equiv
_atom_site_adp_type
_atom_site_calc_flag
_atom_site_refinement_flags
_atom_site_occupancy
Pb Pb1 0.33163(3) 0.21010(2) 0.74201(2) 0.04404(13) Uani d . 1
Pd Pd1 0.5000 0.5000 1.0000 0.03721(19) Uani d S 1
N N1 0.8441(11) 0.8176(7) 1.0319(9) 0.097(3) Uani d . 1
N N2 0.1144(10) 0.6239(7) 0.7647(7) 0.080(3) Uani d . 1
N N3 0.3864(9) 0.1284(6) 0.5848(6) 0.0574(18) Uani d DU 1
O O1 0.6585(6) 0.1889(5) 0.8419(4) 0.0531(14) Uani d . 1
O O2 0.6003(6) 0.3896(5) 0.7636(5) 0.0567(14) Uani d . 1
O O3 0.3021(7) 0.3809(5) 0.6021(5) 0.0602(15) Uani d . 1
O O4 0.0161(7) 0.2255(5) 0.6065(5) 0.0618(16) Uani d . 1
O O5 0.0684(7) 0.0279(5) 0.7002(5) 0.0589(15) Uani d . 1
O O6 0.3855(7) 0.0111(4) 0.8302(4) 0.0520(13) Uani d . 1
S S1 0.5323(3) 0.67377(19) 0.9214(2) 0.0693(7) Uani d . 1
S S2 0.2177(2) 0.44691(17) 0.89047(18) 0.0546(5) Uani d . 1
S S3 0.4577(4) 0.2157(2) 0.4011(2) 0.0882(8) Uani d . 1
C C1 0.7707(11) 0.2941(8) 0.8959(8) 0.071(3) Uani d . 1
H H1A 0.8853 0.2821 0.9277 0.085 Uiso calc R 1
H H1B 0.7319 0.3229 0.9559 0.085 Uiso calc R 1
C C2 0.7705(10) 0.3767(9) 0.8117(9) 0.074(3) Uani d . 1
H H2A 0.8429 0.4499 0.8464 0.088 Uiso calc R 1
H H2B 0.8150 0.3495 0.7538 0.088 Uiso calc R 1
C C3 0.5935(12) 0.4663(8) 0.6781(9) 0.071(3) Uani d . 1
H H3A 0.6236 0.4335 0.6159 0.086 Uiso calc R 1
H H3B 0.6743 0.5382 0.7074 0.086 Uiso calc R 1
C C4 0.4182(12) 0.4865(7) 0.6393(8) 0.067(3) Uani d . 1
H H4A 0.3914 0.5245 0.7003 0.080 Uiso calc R 1
H H4B 0.4096 0.5357 0.5786 0.080 Uiso calc R 1
C C5 0.1353(12) 0.3945(9) 0.5431(8) 0.074(3) Uani d . 1
H H5A 0.1403 0.4351 0.4777 0.089 Uiso calc R 1
H H5B 0.0930 0.4395 0.5912 0.089 Uiso calc R 1
C C6 0.0186(13) 0.2819(9) 0.5081(8) 0.076(3) Uani d . 1
H H6A -0.0953 0.2910 0.4689 0.092 Uiso calc R 1
H H6B 0.0579 0.2371 0.4580 0.092 Uiso calc R 1
C C7 -0.1176(11) 0.1231(9) 0.5807(9) 0.083(3) Uani d . 1
H H7A -0.1101 0.0760 0.5180 0.099 Uiso calc R 1
H H7B -0.2289 0.1428 0.5612 0.099 Uiso calc R 1
C C8 -0.0931(11) 0.0606(9) 0.6825(9) 0.073(3) Uani d . 1
H H8A -0.0923 0.1096 0.7465 0.088 Uiso calc R 1
H H8B -0.1846 -0.0066 0.6717 0.088 Uiso calc R 1
C C9 0.0905(12) -0.0638(7) 0.7706(7) 0.068(3) Uani d . 1
H H9A 0.0012 -0.1314 0.7391 0.081 Uiso calc R 1
H H9B 0.0852 -0.0415 0.8449 0.081 Uiso calc R 1
C C10 0.2587(12) -0.0881(7) 0.7766(7) 0.059(2) Uani d . 1
H H10A 0.2759 -0.1533 0.8191 0.071 Uiso calc R 1
H H10B 0.2661 -0.1059 0.7018 0.071 Uiso calc R 1
C C11 0.5546(11) -0.0057(8) 0.8484(8) 0.067(3) Uani d . 1
H H11A 0.5753 -0.0214 0.7771 0.080 Uiso calc R 1
H H11B 0.5693 -0.0709 0.8914 0.080 Uiso calc R 1
C C12 0.6743(11) 0.0959(8) 0.9086(7) 0.063(2) Uani d . 1
H H12A 0.6510 0.1131 0.9788 0.076 Uiso calc R 1
H H12B 0.7898 0.0834 0.9255 0.076 Uiso calc R 1
C C13 0.7203(11) 0.7552(7) 0.9872(8) 0.054(2) Uani d . 1
C C14 0.1620(10) 0.5550(7) 0.8173(7) 0.055(2) Uani d . 1
C C15 0.4150(11) 0.1668(7) 0.5127(7) 0.056(2) Uani d DU 1

loop_
_atom_site_aniso_label
_atom_site_aniso_U_11
_atom_site_aniso_U_22
_atom_site_aniso_U_33
_atom_site_aniso_U_12
_atom_site_aniso_U_13
_atom_site_aniso_U_23
Pb1 0.04155(18) 0.04211(19) 0.04621(19) 0.00963(12) 0.00771(12) 0.01068(12)
Pd1 0.0301(4) 0.0327(4) 0.0446(4) 0.0052(3) 0.0044(3) 0.0080(3)
N1 0.062(5) 0.049(5) 0.147(9) 0.005(4) -0.015(5) 0.011(5)
N2 0.062(5) 0.058(5) 0.097(6) 0.013(4) -0.014(4) 0.021(5)
N3 0.068(5) 0.047(4) 0.050(4) 0.012(3) 0.008(3) 0.003(3)
O1 0.046(3) 0.060(4) 0.050(3) 0.015(3) 0.005(2) 0.009(3)
O2 0.044(3) 0.049(3) 0.073(4) -0.001(3) 0.017(3) 0.014(3)
O3 0.068(4) 0.046(3) 0.063(4) 0.018(3) 0.010(3) 0.015(3)
O4 0.049(3) 0.062(4) 0.059(3) 0.006(3) -0.007(3) 0.009(3)
O5 0.051(3) 0.060(4) 0.060(3) 0.002(3) 0.012(3) 0.018(3)
O6 0.057(3) 0.039(3) 0.056(3) 0.011(3) 0.009(3) 0.009(2)
S1 0.0495(12) 0.0489(13) 0.0860(16) -0.0046(10) -0.0114(11) 0.0309(12)
S2 0.0357(10) 0.0436(11) 0.0718(14) 0.0036(8) -0.0033(9) 0.0166(10)
S3 0.118(2) 0.0721(18) 0.0824(18) 0.0109(16) 0.0478(17) 0.0119(15)
C1 0.045(5) 0.072(7) 0.077(6) 0.014(5) -0.011(4) -0.008(5)
C2 0.036(5) 0.072(6) 0.110(8) 0.012(4) 0.016(5) 0.012(6)
C3 0.068(6) 0.059(6) 0.091(7) 0.003(5) 0.034(5) 0.027(5)
C4 0.085(7) 0.051(5) 0.071(6) 0.015(5) 0.031(5) 0.027(5)
C5 0.080(7) 0.083(7) 0.057(5) 0.034(6) 0.004(5) 0.023(5)
C6 0.069(6) 0.081(7) 0.063(6) 0.024(6) -0.015(5) 0.014(5)
C7 0.031(4) 0.099(8) 0.113(8) 0.016(5) 0.005(5) 0.036(7)
C8 0.040(5) 0.085(7) 0.092(7) 0.000(5) 0.025(5) 0.001(6)
C9 0.085(7) 0.050(5) 0.051(5) -0.020(5) 0.013(5) 0.014(4)
C10 0.082(6) 0.038(5) 0.059(5) 0.015(4) 0.020(5) 0.012(4)
C11 0.073(6) 0.061(6) 0.082(6) 0.038(5) 0.028(5) 0.031(5)
C12 0.045(5) 0.089(7) 0.059(5) 0.030(5) 0.007(4) 0.028(5)
C13 0.045(5) 0.038(5) 0.075(6) 0.012(4) 0.007(4) 0.011(4)
C14 0.039(4) 0.055(5) 0.062(5) 0.007(4) -0.001(4) 0.018(4)
C15 0.060(5) 0.046(5) 0.062(5) 0.012(4) 0.018(4) 0.000(4)

loop_
_atom_type_symbol
_atom_type_description
_atom_type_scat_dispersion_real
_atom_type_scat_dispersion_imag
_atom_type_scat_source
C C 0.0033 0.0016 'International Tables Vol C Tables 4.2.6.8 and 6.1.1.4'
H H 0.0000 0.0000 'International Tables Vol C Tables 4.2.6.8 and 6.1.1.4'
O O 0.0106 0.0060 'International Tables Vol C Tables 4.2.6.8 and 6.1.1.4'
Pd Pd -0.9988 1.0072 'International Tables Vol C Tables 4.2.6.8 and 6.1.1.4'
N N 0.0061 0.0033 'International Tables Vol C Tables 4.2.6.8 and 6.1.1.4'
Pb Pb -3.3944 10.1111 'International Tables Vol C Tables 4.2.6.8 and 6.1.1.4'
S S 0.1246 0.1234 'International Tables Vol C Tables 4.2.6.8 and 6.1.1.4'

loop_
_geom_angle_atom_site_label_1
_geom_angle_atom_site_label_2
_geom_angle_atom_site_label_3
_geom_angle_site_symmetry_1
_geom_angle_site_symmetry_3
_geom_angle
_geom_angle_publ_flag
N3 Pb1 O5 . . 84.3(2) ?
N3 Pb1 O6 . . 84.2(2) ?
O5 Pb1 O6 . . 60.90(16) ?
N3 Pb1 O2 . . 90.3(2) ?
O5 Pb1 O2 . . 174.34(16) ?
O6 Pb1 O2 . . 120.10(16) ?
N3 Pb1 O1 . . 81.6(2) ?
O5 Pb1 O1 . . 120.97(17) ?
O6 Pb1 O1 . . 60.80(16) ?
O2 Pb1 O1 . . 59.39(16) ?
N3 Pb1 O3 . . 78.8(2) ?
O5 Pb1 O3 . . 117.61(17) ?
O6 Pb1 O3 . . 162.98(17) ?
O2 Pb1 O3 . . 59.58(16) ?
O1 Pb1 O3 . . 115.16(17) ?
N3 Pb1 O4 . . 88.6(2) ?
O5 Pb1 O4 . . 60.22(17) ?
O6 Pb1 O4 . . 121.09(17) ?
O2 Pb1 O4 . . 118.31(17) ?
O1 Pb1 O4 . . 169.88(17) ?
O3 Pb1 O4 . . 59.78(17) ?
S2 Pd1 S2 . 2_667 180.00(10) yes
S2 Pd1 S1 . 2_667 89.19(7) yes
S2 Pd1 S1 2_667 2_667 90.81(7) ?
S2 Pd1 S1 . . 90.81(7) yes
S2 Pd1 S1 2_667 . 89.19(7) ?
S1 Pd1 S1 2_667 . 180.0 ?
C15 N3 Pb1 . . 130.7(7) ?
C12 O1 C1 . . 113.1(6) ?
C12 O1 Pb1 . . 115.4(4) ?
C1 O1 Pb1 . . 113.6(5) ?
C2 O2 C3 . . 110.7(7) ?
C2 O2 Pb1 . . 120.3(5) ?
C3 O2 Pb1 . . 119.4(5) ?
C4 O3 C5 . . 112.4(6) ?
C4 O3 Pb1 . . 117.0(4) ?
C5 O3 Pb1 . . 118.6(5) ?
C6 O4 C7 . . 110.6(7) ?
C6 O4 Pb1 . . 115.1(5) ?
C7 O4 Pb1 . . 117.5(5) ?
C8 O5 C9 . . 114.7(7) ?
C8 O5 Pb1 . . 112.4(5) ?
C9 O5 Pb1 . . 116.7(5) ?
C11 O6 C10 . . 112.8(6) ?
C11 O6 Pb1 . . 114.6(4) ?
C10 O6 Pb1 . . 114.6(4) ?
C13 S1 Pd1 . . 109.6(3) ?
C14 S2 Pd1 . . 110.0(3) ?
O1 C1 C2 . . 108.0(7) ?
O1 C1 H1A . . 110.1 ?
C2 C1 H1A . . 110.1 ?
O1 C1 H1B . . 110.1 ?
C2 C1 H1B . . 110.1 ?
H1A C1 H1B . . 108.4 ?
O2 C2 C1 . . 108.9(7) ?
O2 C2 H2A . . 109.9 ?
C1 C2 H2A . . 109.9 ?
O2 C2 H2B . . 109.9 ?
C1 C2 H2B . . 109.9 ?
H2A C2 H2B . . 108.3 ?
O2 C3 C4 . . 108.6(7) ?
O2 C3 H3A . . 110.0 ?
C4 C3 H3A . . 110.0 ?
O2 C3 H3B . . 110.0 ?
C4 C3 H3B . . 110.0 ?
H3A C3 H3B . . 108.3 ?
O3 C4 C3 . . 109.2(7) ?
O3 C4 H4A . . 109.8 ?
C3 C4 H4A . . 109.8 ?
O3 C4 H4B . . 109.8 ?
C3 C4 H4B . . 109.8 ?
H4A C4 H4B . . 108.3 ?
O3 C5 C6 . . 110.1(8) ?
O3 C5 H5A . . 109.6 ?
C6 C5 H5A . . 109.6 ?
O3 C5 H5B . . 109.6 ?
C6 C5 H5B . . 109.6 ?
H5A C5 H5B . . 108.1 ?
O4 C6 C5 . . 107.6(7) ?
O4 C6 H6A . . 110.2 ?
C5 C6 H6A . . 110.2 ?
O4 C6 H6B . . 110.2 ?
C5 C6 H6B . . 110.2 ?
H6A C6 H6B . . 108.5 ?
O4 C7 C8 . . 106.8(8) ?
O4 C7 H7A . . 110.4 ?
C8 C7 H7A . . 110.4 ?
O4 C7 H7B . . 110.4 ?
C8 C7 H7B . . 110.4 ?
H7A C7 H7B . . 108.6 ?
O5 C8 C7 . . 106.5(7) ?
O5 C8 H8A . . 110.4 ?
C7 C8 H8A . . 110.4 ?
O5 C8 H8B . . 110.4 ?
C7 C8 H8B . . 110.4 ?
H8A C8 H8B . . 108.6 ?
O5 C9 C10 . . 107.2(7) ?
O5 C9 H9A . . 110.3 ?
C10 C9 H9A . . 110.3 ?
O5 C9 H9B . . 110.3 ?
C10 C9 H9B . . 110.3 ?
H9A C9 H9B . . 108.5 ?
O6 C10 C9 . . 107.9(7) ?
O6 C10 H10A . . 110.1 ?
C9 C10 H10A . . 110.1 ?
O6 C10 H10B . . 110.1 ?
C9 C10 H10B . . 110.1 ?
H10A C10 H10B . . 108.4 ?
O6 C11 C12 . . 109.3(7) ?
O6 C11 H11A . . 109.8 ?
C12 C11 H11A . . 109.8 ?
O6 C11 H11B . . 109.8 ?
C12 C11 H11B . . 109.8 ?
H11A C11 H11B . . 108.3 ?
O1 C12 C11 . . 109.2(7) ?
O1 C12 H12A . . 109.8 ?
C11 C12 H12A . . 109.8 ?
O1 C12 H12B . . 109.8 ?
C11 C12 H12B . . 109.8 ?
H12A C12 H12B . . 108.3 ?
N1 C13 S1 . . 175.2(8) ?
N2 C14 S2 . . 175.7(8) ?
N3 C15 S3 . . 176.0(9) ?

loop_
_geom_bond_atom_site_label_1
_geom_bond_atom_site_label_2
_geom_bond_site_symmetry_2
_geom_bond_distance
_geom_bond_publ_flag
Pb1 N3 . 2.353(7) yes
Pb1 O5 . 2.692(5) yes
Pb1 O6 . 2.721(5) yes
Pb1 O2 . 2.727(5) yes
Pb1 O1 . 2.733(5) yes
Pb1 O3 . 2.736(5) yes
Pb1 O4 . 2.752(5) yes
Pd1 S2 . 2.3214(19) yes
Pd1 S2 2_667 2.3214(19) ?
Pd1 S1 2_667 2.329(2) ?
Pd1 S1 . 2.329(2) yes
N1 C13 . 1.133(11) ?
N2 C14 . 1.136(10) ?
N3 C15 . 1.086(9) ?
O1 C12 . 1.417(9) ?
O1 C1 . 1.429(10) ?
O2 C2 . 1.422(10) ?
O2 C3 . 1.427(10) ?
O3 C4 . 1.407(10) ?
O3 C5 . 1.426(10) ?
O4 C6 . 1.423(10) ?
O4 C7 . 1.444(11) ?
O5 C8 . 1.437(10) ?
O5 C9 . 1.437(10) ?
O6 C11 . 1.420(9) ?
O6 C10 . 1.427(10) ?
S1 C13 . 1.648(9) ?
S2 C14 . 1.675(8) ?
S3 C15 . 1.629(9) ?
C1 C2 . 1.466(13) ?
C1 H1A . 0.9700 ?
C1 H1B . 0.9700 ?
C2 H2A . 0.9700 ?
C2 H2B . 0.9700 ?
C3 C4 . 1.478(12) ?
C3 H3A . 0.9700 ?
C3 H3B . 0.9700 ?
C4 H4A . 0.9700 ?
C4 H4B . 0.9700 ?
C5 C6 . 1.470(13) ?
C5 H5A . 0.9700 ?
C5 H5B . 0.9700 ?
C6 H6A . 0.9700 ?
C6 H6B . 0.9700 ?
C7 C8 . 1.481(13) ?
C7 H7A . 0.9700 ?
C7 H7B . 0.9700 ?
C8 H8A . 0.9700 ?
C8 H8B . 0.9700 ?
C9 C10 . 1.469(13) ?
C9 H9A . 0.9700 ?
C9 H9B . 0.9700 ?
C10 H10A . 0.9700 ?
C10 H10B . 0.9700 ?
C11 C12 . 1.443(12) ?
C11 H11A . 0.9700 ?
C11 H11B . 0.9700 ?
C12 H12A . 0.9700 ?
C12 H12B . 0.9700 ?
